data_4116851
loop_
_publ_author_name
'Hye Jin Choi'
'Myunghyun Paik Suh'

_publ_section_title
;
 Self-Assembly of Molecular Brick Wall and Molecular Honeycomb from
 Nickel(II) Macrocycle and 1,3,5-Benzenetricarboxylate: Guest-Dependent
 Host Structures
;
_journal_name_full 'Journal of the American Chemical Society'
_journal_page_first 10622
_journal_page_last 10628
_journal_paper_doi 10.1021/ja980504l
_journal_volume 120
_journal_year 1998
_chemical_formula_sum 'C27 H64 N9 Ni1.5 O17'
_chemical_formula_weight 874.94
_chemical_name_systematic
;
 ?
;
_space_group_IT_number 2
_symmetry_cell_setting triclinic
_symmetry_space_group_name_Hall '-P 1'
_symmetry_space_group_name_H-M 'P -1'
_atom_sites_solution_hydrogens geom
_atom_sites_solution_primary direct
_atom_sites_solution_secondary difmap
_audit_creation_method SHELXL
_cell_angle_alpha 93.210(10)
_cell_angle_beta 93.250(10)
_cell_angle_gamma 103.230(10)
_cell_formula_units_Z 2
_cell_length_a 9.7920(10)
_cell_length_b 15.474(3)
_cell_length_c 16.846(3)
_cell_measurement_temperature 293(2)
_cell_volume 2474.5(7)
_computing_structure_refinement 'SHELXL-93 (Sheldrick, 1993)'
_computing_structure_solution 'SHELXS-86 (Sheldrick, 1990)'
_diffrn_ambient_temperature 293(2)
_diffrn_radiation_monochromator graphite
_diffrn_radiation_source 'fine-focus sealed tube'
_diffrn_radiation_type MoK\a
_diffrn_radiation_wavelength 0.71073
_diffrn_reflns_av_R_equivalents 0.0191
_diffrn_reflns_av_sigmaI/netI 0.1265
_diffrn_reflns_limit_h_max 11
_diffrn_reflns_limit_h_min -1
_diffrn_reflns_limit_k_max 17
_diffrn_reflns_limit_k_min -18
_diffrn_reflns_limit_l_max 19
_diffrn_reflns_limit_l_min -20
_diffrn_reflns_number 9373
_diffrn_reflns_theta_max 25.01
_diffrn_reflns_theta_min 1.75
_exptl_absorpt_coefficient_mu 0.641
_exptl_crystal_density_diffrn 1.174
_exptl_crystal_F_000 934
_refine_diff_density_max 1.841
_refine_diff_density_min -0.659
_refine_diff_density_rms 0.164
_refine_ls_extinction_coef 0.0118(23)
_refine_ls_extinction_expression Fc^*^=kFc[1+0.001xFc^2^\l^3^/sin(2\q)]^-1/4^
_refine_ls_extinction_method SHELXL
_refine_ls_goodness_of_fit_all 1.038
_refine_ls_goodness_of_fit_obs 1.290
_refine_ls_matrix_type full
_refine_ls_number_parameters 500
_refine_ls_number_reflns 8690
_refine_ls_number_restraints 6
_refine_ls_restrained_S_all 1.040
_refine_ls_restrained_S_obs 1.293
_refine_ls_R_factor_all 0.1574
_refine_ls_R_factor_obs 0.0983
_refine_ls_shift/esd_max 4.163
_refine_ls_shift/esd_mean 0.172
_refine_ls_structure_factor_coef Fsqd
_refine_ls_weighting_details 'w=1/[\s^2^(Fo^2^)+(0.1905P)^2^+0.0000P] where P=(Fo^2^+2Fc^2^)/3'
_refine_ls_weighting_scheme calc
_refine_ls_wR_factor_all 0.3078
_refine_ls_wR_factor_obs 0.2800
_reflns_number_observed 4796
_reflns_number_total 8690
_reflns_observed_criterion >2sigma(I)
_cod_data_source_file ja980504l.cif
_cod_data_source_block 1
_cod_depositor_comments
;
The following automatic conversions were performed:

'_refine_ls_weighting_scheme' value 'calc
w=1/[\s^2^(Fo^2^)+(0.1905P)^2^+0.0000P] where P=(Fo^2^+2Fc^2^)/3' was
changed to 'calc'. New tag '_refine_ls_weighting_details' was
created. The value of the new tag was set to
'w=1/[\s^2^(Fo^2^)+(0.1905P)^2^+0.0000P] where P=(Fo^2^+2Fc^2^)/3'.

Automatic conversion script
Id: cif_fix_values 3143 2015-03-26 13:38:13Z robertas 
;
_cod_original_formula_sum 'C27 H64 N9 Ni1.50 O17'
_cod_database_code 4116851

loop_
_symmetry_equiv_pos_as_xyz
'x, y, z'
'-x, -y, -z'

loop_
_atom_site_aniso_label
_atom_site_aniso_U_11
_atom_site_aniso_U_22
_atom_site_aniso_U_33
_atom_site_aniso_U_23
_atom_site_aniso_U_13
_atom_site_aniso_U_12
Ni1 0.0304(8) 0.0239(7) 0.0254(7) -0.0002(5) 0.0074(6) 0.0024(6)
N1A 0.037(4) 0.030(3) 0.028(3) 0.006(3) 0.013(3) 0.005(3)
N2A 0.034(4) 0.035(4) 0.032(4) 0.000(3) 0.009(3) 0.001(3)
N3A 0.046(4) 0.041(4) 0.041(4) 0.009(3) 0.020(3) 0.014(3)
C1A 0.048(5) 0.028(4) 0.047(5) 0.007(4) 0.017(4) 0.009(4)
C2A 0.040(5) 0.031(4) 0.046(5) -0.009(4) 0.010(4) -0.007(4)
C3A 0.036(4) 0.041(5) 0.035(4) -0.006(4) 0.003(4) 0.004(4)
C4A 0.040(5) 0.046(5) 0.036(4) 0.007(4) 0.008(4) 0.018(4)
C5A 0.038(5) 0.045(5) 0.047(5) 0.000(4) 0.008(4) 0.015(4)
C6A 0.044(5) 0.050(5) 0.052(6) -0.001(4) 0.005(4) 0.015(4)
O1A 0.040(4) 0.058(4) 0.066(4) 0.002(4) 0.015(3) 0.005(3)
Ni2 0.0432(9) 0.0292(8) 0.0221(7) -0.0037(6) 0.0102(6) 0.0046(6)
N1B 0.048(4) 0.032(4) 0.033(4) -0.003(3) 0.017(3) 0.000(3)
N2B 0.045(4) 0.045(4) 0.028(4) 0.000(3) 0.010(3) 0.009(3)
N3B 0.064(5) 0.046(4) 0.038(4) 0.008(3) 0.013(4) 0.018(4)
C1B 0.049(5) 0.048(5) 0.046(5) 0.001(4) 0.014(4) -0.002(4)
C2B 0.060(6) 0.038(5) 0.036(5) 0.004(4) 0.027(4) 0.009(4)
C3B 0.067(6) 0.066(6) 0.019(4) 0.003(4) -0.002(4) 0.024(5)
C4B 0.045(5) 0.053(6) 0.058(6) -0.014(5) 0.000(5) 0.002(4)
C5B 0.089(8) 0.065(7) 0.069(7) 0.018(6) 0.018(6) 0.034(6)
C6B 0.272(26) 0.087(12) 0.238(23) 0.080(14) 0.169(21) 0.111(15)
O1B 0.264(19) 0.141(13) 0.360(27) 0.108(16) 0.122(20) 0.127(13)
Ni3 0.0600(10) 0.0224(7) 0.0289(8) -0.0042(6) 0.0111(7) -0.0015(7)
N1C 0.077(6) 0.030(4) 0.031(4) -0.006(3) 0.014(4) -0.002(4)
N2C 0.071(5) 0.036(4) 0.046(4) -0.011(3) 0.007(4) 0.005(4)
N3C 0.091(7) 0.040(4) 0.045(5) 0.005(4) 0.000(4) 0.016(4)
C1C 0.095(8) 0.030(5) 0.042(5) 0.006(4) 0.016(5) 0.005(5)
C2C 0.079(7) 0.034(5) 0.061(6) 0.001(4) 0.032(6) -0.013(5)
C3C 0.052(6) 0.048(6) 0.065(7) 0.000(5) 0.023(5) 0.001(4)
C4C 0.084(8) 0.043(6) 0.062(7) -0.004(5) -0.005(6) 0.006(5)
C5C 0.141(12) 0.071(8) 0.056(7) -0.006(6) -0.024(8) 0.024(8)
C6C 0.259(23) 0.300(26) 0.099(13) -0.014(15) -0.144(15) 0.032(20)
O1C 0.530(51) 0.542(44) 0.448(38) 0.072(34) -0.097(37) 0.344(43)
O1 0.040(3) 0.031(3) 0.032(3) 0.000(2) 0.017(2) 0.003(2)
O2 0.071(4) 0.024(3) 0.051(4) 0.002(3) 0.029(3) 0.009(3)
O3 0.061(4) 0.030(3) 0.031(3) -0.007(2) 0.021(3) 0.005(3)
O4 0.139(7) 0.038(4) 0.046(4) 0.006(3) 0.059(4) 0.014(4)
O5 0.079(4) 0.024(3) 0.033(3) -0.010(2) 0.015(3) -0.010(3)
O6 0.142(7) 0.029(3) 0.032(3) -0.006(3) 0.020(4) -0.011(4)
C7 0.029(4) 0.034(4) 0.025(4) -0.002(3) 0.009(3) 0.005(3)
C8 0.059(5) 0.027(4) 0.031(4) -0.003(3) 0.017(4) 0.009(4)
C9 0.069(6) 0.026(4) 0.026(4) -0.003(3) 0.009(4) -0.001(4)
C10 0.030(4) 0.031(4) 0.027(4) -0.003(3) 0.008(3) 0.004(3)
C15 0.037(4) 0.036(4) 0.015(3) -0.005(3) 0.009(3) 0.003(3)
C14 0.043(5) 0.027(4) 0.028(4) -0.004(3) 0.009(3) 0.004(3)
C13 0.049(5) 0.028(4) 0.030(4) 0.000(3) 0.015(4) 0.001(4)
C12 0.044(5) 0.027(4) 0.026(4) -0.004(3) 0.013(3) 0.002(3)
C11 0.040(4) 0.022(4) 0.031(4) -0.002(3) 0.012(3) 0.006(3)
OW1 0.154(12) 0.257(17) 0.099(9) -0.060(10) 0.006(8) -0.050(11)
OW2 0.689(48) 0.116(11) 0.081(9) 0.002(8) -0.045(17) 0.153(19)
OW3 0.121(10) 0.198(15) 0.209(16) 0.083(13) -0.026(10) 0.015(10)
OW4 0.087(7) 0.141(10) 0.191(13) 0.042(9) 0.048(7) 0.052(7)
OW5 0.109(7) 0.185(11) 0.046(5) 0.027(6) 0.022(5) 0.078(7)
OW6 0.608(48) 0.195(18) 0.127(13) -0.007(13) -0.026(21) 0.139(25)
OW7 0.206(19) 0.232(20) 0.383(33) -0.145(21) 0.063(20) 0.012(15)
OW8 1.160(96) 0.221(23) 0.096(12) 0.014(13) 0.038(27) 0.321(41)

loop_
_atom_site_label
_atom_site_type_symbol
_atom_site_fract_x
_atom_site_fract_y
_atom_site_fract_z
_atom_site_U_iso_or_equiv
_atom_site_thermal_displace_type
_atom_site_occupancy
_atom_site_calc_flag
_atom_site_refinement_flags
Ni1 Ni 0.0000 0.0000 0.0000 0.0271(4) Uani 1 d S
N1A N -0.0092(7) 0.1214(4) 0.0526(4) 0.0318(14) Uani 1 d .
H1A H -0.0736(7) 0.1115(4) 0.0899(4) 0.038 Uiso 1 calc R
N2A N 0.1800(7) 0.0114(4) 0.0732(4) 0.035(2) Uani 1 d .
H2A H 0.2547(7) 0.0308(4) 0.0438(4) 0.042 Uiso 1 calc R
N3A N 0.1884(7) -0.1444(5) 0.0443(4) 0.041(2) Uani 1 d .
C1A C -0.0536(9) 0.1816(5) -0.0040(5) 0.040(2) Uani 1 d .
H1A H -0.0563(9) 0.2371(5) 0.0250(5) 0.048 Uiso 1 calc R
H1B H 0.0157(9) 0.1950(5) -0.0431(5) 0.048 Uiso 1 calc R
C2A C 0.1315(8) 0.1571(5) 0.0952(5) 0.042(2) Uani 1 d .
H2A1 H 0.1265(8) 0.2041(5) 0.1348(5) 0.050 Uiso 1 calc R
H2A2 H 0.1988(8) 0.1821(5) 0.0577(5) 0.050 Uiso 1 calc R
C3A C 0.1786(9) 0.0833(5) 0.1351(5) 0.038(2) Uani 1 d .
H3A1 H 0.2720(9) 0.1054(5) 0.1612(5) 0.046 Uiso 1 calc R
H3A2 H 0.1147(9) 0.0607(5) 0.1750(5) 0.046 Uiso 1 calc R
C4A C 0.1954(9) -0.0722(6) 0.1054(5) 0.039(2) Uani 1 d .
H4A H 0.2850(9) -0.0616(6) 0.1363(5) 0.047 Uiso 1 calc R
H4B H 0.1219(9) -0.0909(6) 0.1413(5) 0.047 Uiso 1 calc R
C5A C 0.3039(8) -0.1302(6) -0.0081(5) 0.042(2) Uani 1 d .
H5A H 0.3086(8) -0.0740(6) -0.0320(5) 0.051 Uiso 1 calc R
H5B H 0.2823(8) -0.1769(6) -0.0510(5) 0.051 Uiso 1 calc R
C6A C 0.4427(9) -0.1289(6) 0.0297(6) 0.048(2) Uani 1 d .
H6A H 0.4674(9) -0.0806(6) 0.0710(6) 0.058 Uiso 1 calc R
H6B H 0.4388(9) -0.1842(6) 0.0548(6) 0.058 Uiso 1 calc R
O1A O 0.5488(6) -0.1177(4) -0.0258(4) 0.056(2) Uani 1 d .
H11A H 0.5933(82) -0.0657(18) -0.0223(50) 0.084 Uiso 1 calc R
Ni2 Ni -0.5000 0.0000 0.5000 0.0320(4) Uani 1 d S
N1B N -0.3819(7) 0.1141(4) 0.4610(4) 0.039(2) Uani 1 d .
H1B H -0.4089(7) 0.1606(4) 0.4858(4) 0.046 Uiso 1 calc R
N2B N -0.6699(7) -0.0008(5) 0.4230(4) 0.040(2) Uani 1 d .
H2B H -0.7170(7) 0.0382(5) 0.4444(4) 0.047 Uiso 1 calc R
N3B N -0.5420(8) 0.1127(5) 0.3414(4) 0.048(2) Uani 1 d .
C1B C -0.2379(10) 0.1187(6) 0.4901(5) 0.050(2) Uani 1 d .
H1B1 H -0.1814(10) 0.1789(6) 0.4886(5) 0.060 Uiso 1 calc R
H1B2 H -0.1974(10) 0.0792(6) 0.4569(5) 0.060 Uiso 1 calc R
C2B C -0.4003(10) 0.1221(6) 0.3735(5) 0.044(2) Uani 1 d .
H2C H -0.3455(10) 0.1798(6) 0.3614(5) 0.053 Uiso 1 calc R
H2D H -0.3615(10) 0.0772(6) 0.3464(5) 0.053 Uiso 1 calc R
C3B C -0.6330(11) 0.0265(7) 0.3423(5) 0.049(2) Uani 1 d .
H3C H -0.5882(11) -0.0168(7) 0.3174(5) 0.059 Uiso 1 calc R
H3D H -0.7191(11) 0.0251(7) 0.3103(5) 0.059 Uiso 1 calc R
C4B C -0.7599(10) -0.0906(6) 0.4237(6) 0.055(2) Uani 1 d .
H4B1 H -0.7238(10) -0.1320(6) 0.3902(6) 0.065 Uiso 1 calc R
H4B2 H -0.8546(10) -0.0911(6) 0.4029(6) 0.065 Uiso 1 calc R
C5B C -0.6082(13) 0.1854(7) 0.3661(7) 0.071(3) Uani 1 d .
H5C H -0.5897(13) 0.1989(7) 0.4232(7) 0.085 Uiso 1 calc R
H5D H -0.7093(13) 0.1658(7) 0.3551(7) 0.085 Uiso 1 calc R
C6B C -0.5553(26) 0.2688(11) 0.3242(14) 0.179(11) Uani 1 d .
H6C H -0.4545(26) 0.2896(11) 0.3355(14) 0.215 Uiso 1 calc R
H6D H -0.5739(26) 0.2562(11) 0.2670(14) 0.215 Uiso 1 calc R
O1B O -0.6217(20) 0.3337(10) 0.3497(16) 0.235(10) Uani 1 d .
H11B H -0.7046(111) 0.3199(139) 0.3330(206) 0.352 Uiso 1 calc R
Ni3 Ni -0.5000 -0.5000 0.0000 0.0388(4) Uani 1 d S
N1C N -0.5635(8) -0.5850(4) 0.0879(4) 0.048(2) Uani 1 d .
H1C H -0.5345(8) -0.5543(4) 0.1359(4) 0.057 Uiso 1 calc R
N2C N -0.7031(9) -0.4849(5) -0.0094(5) 0.053(2) Uani 1 d .
H2C H -0.7486(9) -0.5205(5) -0.0522(5) 0.063 Uiso 1 calc R
N3C N -0.6435(10) -0.3553(5) -0.0912(5) 0.058(2) Uani 1 d .
C1C C -0.5058(12) -0.6648(6) 0.0854(6) 0.056(3) Uani 1 d .
H1E H -0.5398(12) -0.7005(6) 0.1289(6) 0.068 Uiso 1 calc R
H1F H -0.5401(12) -0.7002(6) 0.0359(6) 0.068 Uiso 1 calc R
C2C C -0.7211(11) -0.6037(6) 0.0792(6) 0.061(3) Uani 1 d .
H2C1 H -0.7592(11) -0.6265(6) 0.1278(6) 0.074 Uiso 1 calc R
H2C2 H -0.7563(11) -0.6487(6) 0.0359(6) 0.074 Uiso 1 calc R
C3C C -0.7684(10) -0.5201(6) 0.0625(6) 0.056(3) Uani 1 d .
H3C1 H -0.8701(10) -0.5332(6) 0.0540(6) 0.067 Uiso 1 calc R
H3C2 H -0.7400(10) -0.4764(6) 0.1075(6) 0.067 Uiso 1 calc R
C4C C -0.7123(13) -0.3907(6) -0.0234(6) 0.065(3) Uani 1 d .
H4E H -0.8107(13) -0.3890(6) -0.0301(6) 0.078 Uiso 1 calc R
H4F H -0.6713(13) -0.3525(6) 0.0236(6) 0.078 Uiso 1 calc R
C5C C -0.7144(16) -0.3917(8) -0.1695(7) 0.091(4) Uani 1 d U
H5E H -0.7636(16) -0.4534(8) -0.1674(7) 0.109 Uiso 1 calc R
H5F H -0.6469(16) -0.3880(8) -0.2099(7) 0.109 Uiso 1 calc R
C6C C -0.8270(28) -0.3286(19) -0.1892(12) 0.232(12) Uani 1 d U
H6C1 H -0.9029(28) -0.3366(19) -0.1538(12) 0.278 Uiso 1 calc R
H6C2 H -0.7814(28) -0.2660(19) -0.1896(12) 0.278 Uiso 1 calc R
O1C O -0.8661(39) -0.3656(29) -0.2590(20) 0.475(19) Uani 1 d .
H1C1 H -0.8359(710) -0.4107(309) -0.2649(171) 0.712 Uiso 1 calc R
O1 O -0.1287(5) -0.0717(3) 0.0851(3) 0.0347(13) Uani 1 d .
O2 O -0.1920(7) 0.0284(4) 0.1682(4) 0.048(2) Uani 1 d .
O3 O -0.4136(6) -0.0722(3) 0.4113(3) 0.0413(14) Uani 1 d .
O4 O -0.4930(9) -0.2164(4) 0.4261(4) 0.074(2) Uani 1 d .
O5 O -0.4319(7) -0.3859(3) 0.0835(3) 0.049(2) Uani 1 d .
O6 O -0.4759(9) -0.4344(4) 0.2029(4) 0.073(2) Uani 1 d .
C7 C -0.1922(7) -0.0511(5) 0.1440(4) 0.030(2) Uani 1 d .
C8 C -0.4363(9) -0.1524(5) 0.3877(5) 0.039(2) Uani 1 d .
C9 C -0.4376(10) -0.3746(5) 0.1580(5) 0.042(2) Uani 1 d .
C10 C -0.2767(8) -0.1252(5) 0.1874(4) 0.030(2) Uani 1 d .
C15 C -0.3159(8) -0.2120(5) 0.1536(4) 0.030(2) Uani 1 d .
H15 H -0.2904(8) -0.2244(5) 0.1027(4) 0.036 Uiso 1 calc R
C14 C -0.3920(8) -0.2806(5) 0.1939(4) 0.033(2) Uani 1 d .
C13 C -0.4269(9) -0.2622(5) 0.2714(5) 0.037(2) Uani 1 d .
H13 H -0.4744(9) -0.3080(5) 0.3001(5) 0.044 Uiso 1 calc R
C12 C -0.3895(8) -0.1733(5) 0.3062(4) 0.033(2) Uani 1 d .
C11 C -0.3162(8) -0.1066(5) 0.2641(4) 0.031(2) Uani 1 d .
H11 H -0.2925(8) -0.0484(5) 0.2866(4) 0.037 Uiso 1 calc R
OW1 O 0.9729(15) 0.1074(12) 0.3098(8) 0.189(7) Uani 1 d .
OW2 O 0.0796(33) 0.6999(10) 0.2111(8) 0.289(15) Uani 1 d .
OW3 O -0.0436(13) 0.6096(10) 0.1228(10) 0.178(6) Uani 1 d .
OW4 O 0.0775(10) 0.0729(8) 0.4597(8) 0.133(4) Uani 1 d .
OW5 O 0.5530(10) 0.0905(8) 0.1776(5) 0.105(3) Uani 1 d .
OW6 O 0.5991(35) 0.6404(14) 0.4661(11) 0.305(15) Uani 1 d .
OW7 O 0.8795(21) 0.7499(13) 0.4781(16) 0.285(13) Uani 1 d .
OW8 O 0.5727(49) 0.5096(15) 0.3433(10) 0.467(30) Uani 1 d .

loop_
_atom_type_symbol
_atom_type_description
_atom_type_scat_dispersion_real
_atom_type_scat_dispersion_imag
_atom_type_scat_source
C C 0.0033 0.0016 'International Tables Vol C Tables 4.2.6.8 and 6.1.1.4'
H H 0.0000 0.0000 'International Tables Vol C Tables 4.2.6.8 and 6.1.1.4'
N N 0.0061 0.0033 'International Tables Vol C Tables 4.2.6.8 and 6.1.1.4'
O O 0.0106 0.0060 'International Tables Vol C Tables 4.2.6.8 and 6.1.1.4'
Ni Ni 0.3393 1.1124 'International Tables Vol C Tables 4.2.6.8 and 6.1.1.4'

loop_
_geom_angle_atom_site_label_1
_geom_angle_atom_site_label_2
_geom_angle_atom_site_label_3
_geom_angle
_geom_angle_site_symmetry_1
_geom_angle_site_symmetry_3
N1A Ni1 N1A 180.0 2 .
N1A Ni1 N2A 86.1(3) 2 2
N1A Ni1 N2A 93.9(3) . 2
N1A Ni1 N2A 93.9(3) 2 .
N1A Ni1 N2A 86.1(3) . .
N2A Ni1 N2A 180.0 2 .
N1A Ni1 O1 87.3(2) 2 .
N1A Ni1 O1 92.7(2) . .
N2A Ni1 O1 88.1(2) 2 .
N2A Ni1 O1 91.9(2) . .
N1A Ni1 O1 92.7(2) 2 2
N1A Ni1 O1 87.3(2) . 2
N2A Ni1 O1 91.9(2) 2 2
N2A Ni1 O1 88.1(2) . 2
O1 Ni1 O1 180.0 . 2
C1A N1A C2A 114.7(6) . .
C1A N1A Ni1 113.6(5) . .
C2A N1A Ni1 105.2(5) . .
C1A N1A H1A 107.7(4) . .
C2A N1A H1A 107.7(4) . .
Ni1 N1A H1A 107.7(2) . .
C4A N2A C3A 114.0(6) . .
C4A N2A Ni1 114.3(5) . .
C3A N2A Ni1 105.6(5) . .
C4A N2A H2A 107.5(4) . .
C3A N2A H2A 107.6(4) . .
Ni1 N2A H2A 107.5(2) . .
C1A N3A C5A 113.9(7) 2 .
C1A N3A C4A 116.5(6) 2 .
C5A N3A C4A 114.9(7) . .
N3A C1A N1A 112.9(6) 2 .
N3A C1A H1A 109.0(4) 2 .
N1A C1A H1A 108.9(4) . .
N3A C1A H1B 109.1(4) 2 .
N1A C1A H1B 109.0(4) . .
H1A C1A H1B 107.8 . .
N1A C2A C3A 109.4(6) . .
N1A C2A H2A1 109.7(4) . .
C3A C2A H2A1 109.8(4) . .
N1A C2A H2A2 109.8(4) . .
C3A C2A H2A2 109.9(4) . .
H2A1 C2A H2A2 108.2 . .
N2A C3A C2A 108.3(6) . .
N2A C3A H3A1 110.0(4) . .
C2A C3A H3A1 110.0(4) . .
N2A C3A H3A2 110.1(4) . .
C2A C3A H3A2 110.1(4) . .
H3A1 C3A H3A2 108.4 . .
N3A C4A N2A 113.7(6) . .
N3A C4A H4A 108.8(4) . .
N2A C4A H4A 108.8(4) . .
N3A C4A H4B 108.8(4) . .
N2A C4A H4B 108.8(4) . .
H4A C4A H4B 107.7 . .
N3A C5A C6A 115.7(8) . .
N3A C5A H5A 108.4(4) . .
C6A C5A H5A 108.5(5) . .
N3A C5A H5B 108.3(5) . .
C6A C5A H5B 108.3(5) . .
H5A C5A H5B 107.5 . .
O1A C6A C5A 112.3(8) . .
O1A C6A H6A 109.1(5) . .
C5A C6A H6A 109.0(5) . .
O1A C6A H6B 109.2(5) . .
C5A C6A H6B 109.2(5) . .
H6A C6A H6B 107.9 . .
C6A O1A H11A 109.5(5) . .
N1B Ni2 N1B 180.0 2_456 .
N1B Ni2 N2B 93.7(3) 2_456 2_456
N1B Ni2 N2B 86.3(3) . 2_456
N1B Ni2 N2B 86.3(3) 2_456 .
N1B Ni2 N2B 93.7(3) . .
N2B Ni2 N2B 180.0 2_456 .
N1B Ni2 O3 87.6(2) 2_456 2_456
N1B Ni2 O3 92.4(2) . 2_456
N2B Ni2 O3 90.5(2) 2_456 2_456
N2B Ni2 O3 89.5(2) . 2_456
N1B Ni2 O3 92.4(2) 2_456 .
N1B Ni2 O3 87.6(2) . .
N2B Ni2 O3 89.5(2) 2_456 .
N2B Ni2 O3 90.5(2) . .
O3 Ni2 O3 180.0 2_456 .
C1B N1B C2B 114.0(6) . .
C1B N1B Ni2 106.1(5) . .
C2B N1B Ni2 114.4(5) . .
C1B N1B H1B 107.3(5) . .
C2B N1B H1B 107.3(4) . .
Ni2 N1B H1B 107.3(2) . .
C4B N2B C3B 114.2(7) . .
C4B N2B Ni2 104.9(6) . .
C3B N2B Ni2 114.2(5) . .
C4B N2B H2B 107.7(5) . .
C3B N2B H2B 107.7(5) . .
Ni2 N2B H2B 107.7(2) . .
C3B N3B C2B 116.1(7) . .
C3B N3B C5B 113.4(8) . .
C2B N3B C5B 115.1(8) . .
N1B C1B C4B 107.8(7) . 2_456
N1B C1B H1B1 110.2(5) . .
C4B C1B H1B1 110.2(5) 2_456 .
N1B C1B H1B2 110.1(4) . .
C4B C1B H1B2 110.1(5) 2_456 .
H1B1 C1B H1B2 108.5 . .
N3B C2B N1B 116.0(6) . .
N3B C2B H2C 108.3(4) . .
N1B C2B H2C 108.3(4) . .
N3B C2B H2D 108.3(4) . .
N1B C2B H2D 108.3(4) . .
H2C C2B H2D 107.4 . .
N3B C3B N2B 114.6(7) . .
N3B C3B H3C 108.7(5) . .
N2B C3B H3C 108.7(5) . .
N3B C3B H3D 108.5(5) . .
N2B C3B H3D 108.6(5) . .
H3C C3B H3D 107.6 . .
N2B C4B C1B 108.9(7) . 2_456
N2B C4B H4B1 109.9(5) . .
C1B C4B H4B1 109.9(5) 2_456 .
N2B C4B H4B2 109.9(5) . .
C1B C4B H4B2 109.9(5) 2_456 .
H4B1 C4B H4B2 108.3 . .
N3B C5B C6B 112.6(10) . .
N3B C5B H5C 109.1(6) . .
C6B C5B H5C 109.1(11) . .
N3B C5B H5D 109.0(6) . .
C6B C5B H5D 109.1(11) . .
H5C C5B H5D 107.8 . .
O1B C6B C5B 109.6(15) . .
O1B C6B H6C 110.1(15) . .
C5B C6B H6C 109.7(11) . .
O1B C6B H6D 109.4(16) . .
C5B C6B H6D 109.8(11) . .
H6C C6B H6D 108.2 . .
C6B O1B H11B 110.0(16) . .
N2C Ni3 N2C 180.0 2_445 .
N2C Ni3 N1C 86.5(3) 2_445 2_445
N2C Ni3 N1C 93.5(3) . 2_445
N2C Ni3 N1C 93.5(3) 2_445 .
N2C Ni3 N1C 86.5(3) . .
N1C Ni3 N1C 180.0 2_445 .
N2C Ni3 O5 92.7(3) 2_445 2_445
N2C Ni3 O5 87.3(3) . 2_445
N1C Ni3 O5 93.3(2) 2_445 2_445
N1C Ni3 O5 86.7(2) . 2_445
N2C Ni3 O5 87.3(3) 2_445 .
N2C Ni3 O5 92.7(3) . .
N1C Ni3 O5 86.7(2) 2_445 .
N1C Ni3 O5 93.3(2) . .
O5 Ni3 O5 180.0 2_445 .
C1C N1C C2C 114.5(7) . .
C1C N1C Ni3 114.4(6) . .
C2C N1C Ni3 104.2(6) . .
C1C N1C H1C 107.8(5) . .
C2C N1C H1C 107.8(5) . .
Ni3 N1C H1C 107.8(2) . .
C3C N2C C4C 114.6(8) . .
C3C N2C Ni3 106.3(6) . .
C4C N2C Ni3 113.0(6) . .
C3C N2C H2C 107.5(5) . .
C4C N2C H2C 107.5(5) . .
Ni3 N2C H2C 107.5(2) . .
C1C N3C C4C 117.0(8) 2_445 .
C1C N3C C5C 116.7(10) 2_445 .
C4C N3C C5C 115.7(10) . .
N3C C1C N1C 113.0(8) 2_445 .
N3C C1C H1E 109.0(5) 2_445 .
N1C C1C H1E 109.0(5) . .
N3C C1C H1F 109.0(5) 2_445 .
N1C C1C H1F 108.9(5) . .
H1E C1C H1F 107.8 . .
N1C C2C C3C 110.3(7) . .
N1C C2C H2C1 109.6(5) . .
C3C C2C H2C1 109.5(5) . .
N1C C2C H2C2 109.6(5) . .
C3C C2C H2C2 109.7(6) . .
H2C1 C2C H2C2 108.1 . .
N2C C3C C2C 108.2(8) . .
N2C C3C H3C1 110.0(5) . .
C2C C3C H3C1 110.0(5) . .
N2C C3C H3C2 110.1(5) . .
C2C C3C H3C2 110.2(6) . .
H3C1 C3C H3C2 108.4 . .
N3C C4C N2C 114.5(9) . .
N3C C4C H4E 108.6(6) . .
N2C C4C H4E 108.6(6) . .
N3C C4C H4F 108.7(5) . .
N2C C4C H4F 108.7(5) . .
H4E C4C H4F 107.6 . .
N3C C5C C6C 104.9(11) . .
N3C C5C H5E 110.8(6) . .
C6C C5C H5E 110.5(11) . .
N3C C5C H5F 110.7(7) . .
C6C C5C H5F 111.2(11) . .
H5E C5C H5F 108.8 . .
O1C C6C C5C 94.5(25) . .
O1C C6C H6C1 110.2(24) . .
C5C C6C H6C1 113.0(12) . .
O1C C6C H6C2 115.9(24) . .
C5C C6C H6C2 112.4(10) . .
H6C1 C6C H6C2 110.1 . .
C6C O1C H1C1 124.7(20) . .
C7 O1 Ni1 135.7(5) . .
C8 O3 Ni2 133.7(5) . .
C9 O5 Ni3 133.0(5) . .
O1 C7 O2 124.3(7) . .
O1 C7 C10 118.0(6) . .
O2 C7 C10 117.6(6) . .
O3 C8 O4 125.4(7) . .
O3 C8 C12 116.8(7) . .
O4 C8 C12 117.8(7) . .
O6 C9 O5 125.2(7) . .
O6 C9 C14 118.1(7) . .
O5 C9 C14 116.7(7) . .
C15 C10 C11 119.1(7) . .
C15 C10 C7 121.6(6) . .
C11 C10 C7 119.3(6) . .
C14 C15 C10 121.7(7) . .
C14 C15 H15 119.2(4) . .
C10 C15 H15 119.1(4) . .
C15 C14 C13 119.0(7) . .
C15 C14 C9 122.6(7) . .
C13 C14 C9 118.4(7) . .
C14 C13 C12 119.9(7) . .
C14 C13 H13 120.1(4) . .
C12 C13 H13 120.1(4) . .
C11 C12 C13 119.6(7) . .
C11 C12 C8 120.5(7) . .
C13 C12 C8 119.8(7) . .
C12 C11 C10 120.7(7) . .
C12 C11 H11 119.6(4) . .
C10 C11 H11 119.6(4) . .

loop_
_geom_bond_atom_site_label_1
_geom_bond_atom_site_label_2
_geom_bond_distance
_geom_bond_site_symmetry_2
Ni1 N1A 2.055(6) 2
Ni1 N1A 2.055(6) .
Ni1 N2A 2.060(6) 2
Ni1 N2A 2.060(6) .
Ni1 O1 2.149(5) .
Ni1 O1 2.149(5) 2
N1A C1A 1.483(10) .
N1A C2A 1.488(10) .
N1A H1A 0.91 .
N2A C4A 1.467(10) .
N2A C3A 1.484(10) .
N2A H2A 0.91 .
N3A C1A 1.429(11) 2
N3A C5A 1.459(10) .
N3A C4A 1.463(11) .
C1A N3A 1.429(11) 2
C1A H1A 0.97 .
C1A H1B 0.97 .
C2A C3A 1.503(12) .
C2A H2A1 0.97 .
C2A H2A2 0.97 .
C3A H3A1 0.97 .
C3A H3A2 0.97 .
C4A H4A 0.97 .
C4A H4B 0.97 .
C5A C6A 1.463(12) .
C5A H5A 0.97 .
C5A H5B 0.97 .
C6A O1A 1.425(10) .
C6A H6A 0.97 .
C6A H6B 0.97 .
O1A H11A 0.82 .
Ni2 N1B 2.042(6) 2_456
Ni2 N1B 2.042(6) .
Ni2 N2B 2.047(7) 2_456
Ni2 N2B 2.047(7) .
Ni2 O3 2.141(5) 2_456
Ni2 O3 2.141(5) .
N1B C1B 1.451(11) .
N1B C2B 1.489(10) .
N1B H1B 0.91 .
N2B C4B 1.466(11) .
N2B C3B 1.486(10) .
N2B H2B 0.91 .
N3B C3B 1.426(12) .
N3B C2B 1.433(12) .
N3B C5B 1.474(13) .
C1B C4B 1.540(13) 2_456
C1B H1B1 0.97 .
C1B H1B2 0.97 .
C2B H2C 0.97 .
C2B H2D 0.97 .
C3B H3C 0.97 .
C3B H3D 0.97 .
C4B C1B 1.540(13) 2_456
C4B H4B1 0.97 .
C4B H4B2 0.97 .
C5B C6B 1.51(2) .
C5B H5C 0.97 .
C5B H5D 0.97 .
C6B O1B 1.38(2) .
C6B H6C 0.97 .
C6B H6D 0.97 .
O1B H11B 0.82 .
Ni3 N2C 2.054(8) 2_445
Ni3 N2C 2.054(8) .
Ni3 N1C 2.063(7) 2_445
Ni3 N1C 2.063(7) .
Ni3 O5 2.149(5) 2_445
Ni3 O5 2.149(5) .
N1C C1C 1.472(12) .
N1C C2C 1.500(13) .
N1C H1C 0.91 .
N2C C3C 1.475(12) .
N2C C4C 1.511(12) .
N2C H2C 0.91 .
N3C C1C 1.420(13) 2_445
N3C C4C 1.429(13) .
N3C C5C 1.475(13) .
C1C N3C 1.420(13) 2_445
C1C H1E 0.97 .
C1C H1F 0.97 .
C2C C3C 1.507(14) .
C2C H2C1 0.97 .
C2C H2C2 0.97 .
C3C H3C1 0.97 .
C3C H3C2 0.97 .
C4C H4E 0.97 .
C4C H4F 0.97 .
C5C C6C 1.66(3) .
C5C H5E 0.97 .
C5C H5F 0.97 .
C6C O1C 1.28(3) .
C6C H6C1 0.97 .
C6C H6C2 0.97 .
O1C H1C1 0.95 .
O1 C7 1.264(8) .
O2 C7 1.274(9) .
O3 C8 1.248(9) .
O4 C8 1.252(10) .
O5 C9 1.264(9) .
O6 C9 1.235(10) .
C7 C10 1.505(10) .
C8 C12 1.512(10) .
C9 C14 1.501(10) .
C10 C15 1.388(10) .
C10 C11 1.403(10) .
C15 C14 1.385(10) .
C15 H15 0.93 .
C14 C13 1.398(10) .
C13 C12 1.424(10) .
C13 H13 0.93 .
C12 C11 1.373(10) .
C11 H11 0.93 .
